data_1529470
loop_
_publ_author_name
'Zhang, Dewu'
'Tao, Xiaoyu'
'Chen, Ridao'
'Liu, Jimei'
'Li, Li'
'Fang, Xiaomei'
'Yu, Liyan'
'Dai, Jungui'

_publ_section_title
;
 Pericoannosin A, a Polyketide Synthase-Nonribosomal Peptide Synthetase
 Hybrid Metabolite with New Carbon Skeleton from the Endophytic Fungus
 Periconia sp.
;
_journal_issue 17
_journal_name_full 'Organic letters'
_journal_page_first 4304
_journal_page_last 4307
_journal_paper_doi 10.1021/acs.orglett.5b02123
_journal_volume 17
_journal_year 2015
_chemical_absolute_configuration ad
_chemical_formula_moiety 'C22 H33 N O3, O0.5'
_chemical_formula_sum 'C22 H33 N O3.5'
_chemical_formula_weight 367.49
_chemical_name_systematic
; 
 ? 
;
_space_group_IT_number 19
_symmetry_cell_setting orthorhombic
_symmetry_space_group_name_Hall 'P 2ac 2ab'
_symmetry_space_group_name_H-M 'P 21 21 21'
_atom_sites_solution_hydrogens geom
_atom_sites_solution_primary direct
_atom_sites_solution_secondary difmap
_audit_creation_method SHELXL-97
_cell_angle_alpha 90.00
_cell_angle_beta 90.00
_cell_angle_gamma 90.00
_cell_formula_units_Z 16
_cell_length_a 12.515(3)
_cell_length_b 14.907(2)
_cell_length_c 45.898(6)
_cell_measurement_temperature 293(2)
_cell_volume 8563(3)
_computing_structure_refinement 'SHELXL-97 (Sheldrick, 1997)'
_computing_structure_solution 'SHELXS-97 (Sheldrick, 1990)'
_diffrn_ambient_temperature 295(2)
_diffrn_detector_area_resol_mean 0
_diffrn_measured_fraction_theta_full 0.981
_diffrn_measured_fraction_theta_max 0.981
_diffrn_measurement_device_type 'MicroMax 002+'
_diffrn_measurement_method \f\k
_diffrn_radiation_monochromator confocal
_diffrn_radiation_source 'fine-focus sealed tube'
_diffrn_radiation_type CuK\a
_diffrn_radiation_wavelength 1.54178
_diffrn_reflns_av_R_equivalents 0.0796
_diffrn_reflns_av_sigmaI/netI 0.0516
_diffrn_reflns_limit_h_max 15
_diffrn_reflns_limit_h_min -11
_diffrn_reflns_limit_k_max 18
_diffrn_reflns_limit_k_min -17
_diffrn_reflns_limit_l_max 55
_diffrn_reflns_limit_l_min -56
_diffrn_reflns_number 56194
_diffrn_reflns_theta_full 72.63
_diffrn_reflns_theta_max 72.63
_diffrn_reflns_theta_min 3.12
_diffrn_standards_decay_% 0
_diffrn_standards_interval_count 0
_diffrn_standards_interval_time 0
_diffrn_standards_number 0
_exptl_absorpt_coefficient_mu 0.605
_exptl_absorpt_correction_T_max 1.000
_exptl_absorpt_correction_T_min 0.418
_exptl_absorpt_correction_type multi-scan
_exptl_crystal_colour Colorless
_exptl_crystal_density_diffrn 1.140
_exptl_crystal_density_method 'not measured'
_exptl_crystal_description Prism
_exptl_crystal_F_000 3200
_exptl_crystal_size_max 0.98
_exptl_crystal_size_mid 0.22
_exptl_crystal_size_min 0.05
_refine_diff_density_max 0.304
_refine_diff_density_min -0.233
_refine_diff_density_rms 0.038
_refine_ls_abs_structure_details 'Flack H D (1983), Acta Cryst. A39, 876-881'
_refine_ls_abs_structure_Flack -0.06(17)
_refine_ls_extinction_coef 0.00039(5)
_refine_ls_extinction_expression Fc^*^=kFc[1+0.001xFc^2^\l^3^/sin(2\q)]^-1/4^
_refine_ls_extinction_method SHELXL
_refine_ls_goodness_of_fit_ref 1.083
_refine_ls_hydrogen_treatment mixed
_refine_ls_matrix_type full
_refine_ls_number_parameters 956
_refine_ls_number_reflns 16462
_refine_ls_number_restraints 0
_refine_ls_restrained_S_all 1.083
_refine_ls_R_factor_all 0.0719
_refine_ls_R_factor_gt 0.0600
_refine_ls_shift/su_max 0.001
_refine_ls_shift/su_mean 0.000
_refine_ls_structure_factor_coef Fsqd
_refine_ls_weighting_details 'calc w=1/[\s^2^(Fo^2^)+(0.0765P)^2^+0.4172P] where P=(Fo^2^+2Fc^2^)/3'
_refine_ls_weighting_scheme calc
_refine_ls_wR_factor_gt 0.1566
_refine_ls_wR_factor_ref 0.1713
_reflns_number_gt 13175
_reflns_number_total 16462
_reflns_threshold_expression >2sigma(I)
_cod_data_source_file ol5b02123_si_003.cif
_cod_data_source_block 5519
_cod_depositor_comments
;
The following automatic conversions were performed:

'_exptl_absorpt_correction_type' value 'Multi-scan' changed to
'multi-scan' according to
/usr/data/users/saulius/crontab/automatic-downloads/rss-feeds/ACS/lib/dictionaries/cif_core.dic
dictionary named 'cif_core.dic' version 2.4.2 from 2011-04-26.

Automatic conversion script
Id: cif_fix_values 3271 2015-04-21 07:52:19Z andrius 

 Adding full bibliography for 1529469--1529470.cif.
;
_cod_original_sg_symbol_H-M P212121
_cod_original_formula_sum 'C22 H33 N O3.50'
_cod_database_code 1529470

loop_
_symmetry_equiv_pos_as_xyz
'x, y, z'
'-x+1/2, -y, z+1/2'
'x+1/2, -y+1/2, -z'
'-x, y+1/2, -z+1/2'

loop_
_atom_site_label
_atom_site_type_symbol
_atom_site_fract_x
_atom_site_fract_y
_atom_site_fract_z
_atom_site_U_iso_or_equiv
_atom_site_adp_type
_atom_site_occupancy
_atom_site_symmetry_multiplicity
_atom_site_calc_flag
_atom_site_refinement_flags
N1A N 0.38489(18) 0.19852(16) 0.39115(5) 0.0642(5) Uani 1 1 d .
H2AA H 0.4323 0.1851 0.3783 0.077 Uiso 1 1 calc R
O1A O 0.43894(15) 0.09453(13) 0.42412(4) 0.0663(4) Uani 1 1 d .
O2A O 0.1856(3) 0.11169(16) 0.50045(5) 0.1026(9) Uani 1 1 d .
O3A O 0.17112(18) 0.08291(15) 0.41039(4) 0.0777(5) Uani 1 1 d .
H3AA H 0.1145 0.0555 0.4117 0.117 Uiso 1 1 calc R
C1A C 0.3781(2) 0.15539(17) 0.41641(5) 0.0568(5) Uani 1 1 d .
C3A C 0.3078(2) 0.26952(18) 0.38647(6) 0.0630(6) Uani 1 1 d .
H3AB H 0.3455 0.3270 0.3852 0.076 Uiso 1 1 calc R
C4A C 0.2395(2) 0.26827(18) 0.41433(6) 0.0640(6) Uani 1 1 d .
H4AA H 0.1660 0.2530 0.4088 0.077 Uiso 1 1 calc R
C5A C 0.2377(3) 0.3608(2) 0.43012(7) 0.0815(9) Uani 1 1 d .
H5AA H 0.1873 0.3546 0.4463 0.098 Uiso 1 1 calc R
C6A C 0.3462(3) 0.3778(2) 0.44372(8) 0.0852(9) Uani 1 1 d .
C7A C 0.3858(3) 0.3109(2) 0.45948(7) 0.0823(9) Uani 1 1 d .
H7AA H 0.4535 0.3152 0.4677 0.099 Uiso 1 1 calc R
C8A C 0.3192(3) 0.22831(18) 0.46370(6) 0.0704(7) Uani 1 1 d .
H8AA H 0.2536 0.2488 0.4733 0.085 Uiso 1 1 calc R
C9A C 0.2836(2) 0.19156(17) 0.43389(5) 0.0578(6) Uani 1 1 d .
C10A C 0.2445(3) 0.2547(2) 0.35862(6) 0.0736(7) Uani 1 1 d .
H10A H 0.1920 0.3024 0.3569 0.088 Uiso 1 1 calc R
H10B H 0.2057 0.1987 0.3604 0.088 Uiso 1 1 calc R
C11A C 0.1916(5) 0.4338(3) 0.41009(10) 0.1187(15) Uani 1 1 d .
H11A H 0.1907 0.4901 0.4202 0.178 Uiso 1 1 calc R
H11B H 0.1200 0.4179 0.4046 0.178 Uiso 1 1 calc R
H11C H 0.2351 0.4390 0.3930 0.178 Uiso 1 1 calc R
C12A C 0.4008(5) 0.4676(3) 0.44008(12) 0.1296(17) Uani 1 1 d .
H12A H 0.4685 0.4666 0.4499 0.194 Uiso 1 1 calc R
H12B H 0.3568 0.5139 0.4483 0.194 Uiso 1 1 calc R
H12C H 0.4119 0.4793 0.4197 0.194 Uiso 1 1 calc R
C13A C 0.3627(3) 0.1551(2) 0.48288(6) 0.0870(10) Uani 1 1 d .
H13A H 0.3797 0.1801 0.5018 0.104 Uiso 1 1 calc R
H13B H 0.4285 0.1325 0.4744 0.104 Uiso 1 1 calc R
C14A C 0.2852(4) 0.0775(2) 0.48682(7) 0.0858(10) Uani 1 1 d .
C15A C 0.2412(3) 0.03923(19) 0.45815(6) 0.0729(8) Uani 1 1 d .
H15A H 0.2891 -0.0033 0.4484 0.088 Uiso 1 1 calc R
C16A C 0.1349(4) -0.0018(2) 0.46855(9) 0.0997(12) Uani 1 1 d .
H16A H 0.0900 -0.0226 0.4527 0.120 Uiso 1 1 calc R
H16B H 0.1441 -0.0485 0.4830 0.120 Uiso 1 1 calc R
C17A C 0.0986(4) 0.0868(2) 0.48135(9) 0.0991(12) Uani 1 1 d .
H17A H 0.0292 0.0837 0.4912 0.119 Uiso 1 1 calc R
C18A C 0.0992(3) 0.1470(2) 0.45507(7) 0.0820(9) Uani 1 1 d .
H18A H 0.1044 0.2096 0.4607 0.098 Uiso 1 1 calc R
H18B H 0.0355 0.1385 0.4434 0.098 Uiso 1 1 calc R
C19A C 0.2009(2) 0.11607(18) 0.43845(6) 0.0628(6) Uani 1 1 d .
C20A C 0.3096(3) 0.2518(3) 0.33049(7) 0.0837(9) Uani 1 1 d .
H20A H 0.3608 0.2024 0.3324 0.100 Uiso 1 1 calc R
C21A C 0.2378(4) 0.2298(4) 0.30502(8) 0.1164(15) Uani 1 1 d .
H21A H 0.2001 0.1750 0.3089 0.175 Uiso 1 1 calc R
H21B H 0.2803 0.2227 0.2878 0.175 Uiso 1 1 calc R
H21C H 0.1875 0.2776 0.3022 0.175 Uiso 1 1 calc R
C22A C 0.3738(4) 0.3368(4) 0.32544(9) 0.1235(16) Uani 1 1 d .
H22A H 0.4185 0.3481 0.3420 0.185 Uiso 1 1 calc R
H22B H 0.3259 0.3865 0.3227 0.185 Uiso 1 1 calc R
H22C H 0.4174 0.3297 0.3084 0.185 Uiso 1 1 calc R
C23A C 0.3347(5) 0.0051(3) 0.50559(8) 0.1231(18) Uani 1 1 d .
H23A H 0.3619 0.0314 0.5232 0.185 Uiso 1 1 calc R
H23B H 0.3921 -0.0230 0.4951 0.185 Uiso 1 1 calc R
H23C H 0.2816 -0.0390 0.5103 0.185 Uiso 1 1 calc R
N1B N -0.08403(18) 0.77726(16) 0.33893(5) 0.0653(5) Uani 1 1 d .
H2BA H -0.1337 0.8108 0.3319 0.078 Uiso 1 1 calc R
O1B O -0.14040(15) 0.78741(14) 0.38578(4) 0.0697(5) Uani 1 1 d .
O2B O 0.1263(2) 0.64229(14) 0.44116(5) 0.0901(7) Uani 1 1 d .
O3B O 0.12155(16) 0.84041(12) 0.37727(4) 0.0706(5) Uani 1 1 d .
H3BA H 0.1781 0.8613 0.3832 0.106 Uiso 1 1 calc R
C1B C -0.0769(2) 0.75997(17) 0.36729(6) 0.0579(6) Uani 1 1 d .
C3B C -0.0038(2) 0.73665(19) 0.32043(6) 0.0628(6) Uani 1 1 d .
H3BB H -0.0383 0.6935 0.3074 0.075 Uiso 1 1 calc R
C4B C 0.0687(2) 0.68533(18) 0.34219(6) 0.0623(6) Uani 1 1 d .
H4BA H 0.1407 0.7110 0.3412 0.075 Uiso 1 1 calc R
C5B C 0.0763(3) 0.5838(2) 0.33512(7) 0.0779(8) Uani 1 1 d .
H5BA H 0.1285 0.5588 0.3488 0.094 Uiso 1 1 calc R
C6B C -0.0288(3) 0.53879(19) 0.34192(8) 0.0793(8) Uani 1 1 d .
C7B C -0.0673(3) 0.55474(19) 0.36843(7) 0.0776(8) Uani 1 1 d .
H7BA H -0.1315 0.5292 0.3744 0.093 Uiso 1 1 calc R
C8B C -0.0054(2) 0.61448(18) 0.38855(6) 0.0669(7) Uani 1 1 d .
H8BA H 0.0632 0.5841 0.3915 0.080 Uiso 1 1 calc R
C9B C 0.0224(2) 0.70368(16) 0.37293(6) 0.0555(5) Uani 1 1 d .
C10B C 0.0550(2) 0.8064(2) 0.30232(6) 0.0707(7) Uani 1 1 d .
H10C H 0.0931 0.8459 0.3155 0.085 Uiso 1 1 calc R
H10D H 0.1080 0.7757 0.2906 0.085 Uiso 1 1 calc R
C11B C 0.1219(4) 0.5675(3) 0.30443(8) 0.0998(11) Uani 1 1 d .
H11D H 0.1266 0.5041 0.3009 0.150 Uiso 1 1 calc R
H11E H 0.1918 0.5937 0.3031 0.150 Uiso 1 1 calc R
H11F H 0.0758 0.5944 0.2902 0.150 Uiso 1 1 calc R
C12B C -0.0828(4) 0.4793(3) 0.31979(10) 0.1123(14) Uani 1 1 d .
H12D H -0.1487 0.4572 0.3277 0.168 Uiso 1 1 calc R
H12E H -0.0368 0.4297 0.3152 0.168 Uiso 1 1 calc R
H12F H -0.0971 0.5131 0.3024 0.168 Uiso 1 1 calc R
C13B C -0.0502(3) 0.6296(2) 0.41877(6) 0.0768(8) Uani 1 1 d .
H13C H -0.0604 0.5721 0.4282 0.092 Uiso 1 1 calc R
H13D H -0.1195 0.6583 0.4172 0.092 Uiso 1 1 calc R
C14B C 0.0231(3) 0.6882(2) 0.43777(7) 0.0760(8) Uani 1 1 d .
C15B C 0.0581(2) 0.77659(18) 0.42340(6) 0.0667(6) Uani 1 1 d .
H15B H 0.0054 0.8251 0.4247 0.080 Uiso 1 1 calc R
C16B C 0.1627(3) 0.7945(2) 0.44000(8) 0.0816(9) Uani 1 1 d .
H16C H 0.2036 0.8441 0.4321 0.098 Uiso 1 1 calc R
H16D H 0.1525 0.8018 0.4608 0.098 Uiso 1 1 calc R
C17B C 0.2072(3) 0.7033(2) 0.43171(8) 0.0858(10) Uani 1 1 d .
H17B H 0.2780 0.6909 0.4399 0.103 Uiso 1 1 calc R
C18B C 0.2059(2) 0.7085(2) 0.39863(7) 0.0749(8) Uani 1 1 d .
H18C H 0.2064 0.6491 0.3900 0.090 Uiso 1 1 calc R
H18D H 0.2665 0.7423 0.3914 0.090 Uiso 1 1 calc R
C19B C 0.0995(2) 0.75776(16) 0.39228(6) 0.0591(6) Uani 1 1 d .
C20B C -0.0125(3) 0.8638(2) 0.28233(7) 0.0804(9) Uani 1 1 d .
H20B H -0.0637 0.8966 0.2945 0.096 Uiso 1 1 calc R
C21B C 0.0570(4) 0.9329(3) 0.26676(9) 0.1181(16) Uani 1 1 d .
H21D H 0.0973 0.9663 0.2809 0.177 Uiso 1 1 calc R
H21E H 0.0124 0.9731 0.2559 0.177 Uiso 1 1 calc R
H21F H 0.1051 0.9028 0.2537 0.177 Uiso 1 1 calc R
C22B C -0.0751(4) 0.8101(5) 0.26059(9) 0.138(2) Uani 1 1 d .
H22D H -0.1180 0.7665 0.2706 0.207 Uiso 1 1 calc R
H22E H -0.0268 0.7800 0.2476 0.207 Uiso 1 1 calc R
H22F H -0.1207 0.8494 0.2496 0.207 Uiso 1 1 calc R
C23B C -0.0273(4) 0.7023(3) 0.46719(8) 0.1089(13) Uani 1 1 d .
H23D H -0.0476 0.6454 0.4753 0.163 Uiso 1 1 calc R
H23E H -0.0896 0.7395 0.4651 0.163 Uiso 1 1 calc R
H23F H 0.0229 0.7312 0.4799 0.163 Uiso 1 1 calc R
N1C N 0.65411(17) 0.82190(17) 0.35998(5) 0.0657(6) Uani 1 1 d .
H2CA H 0.7073 0.8311 0.3715 0.079 Uiso 1 1 calc R
O1C O 0.71795(15) 0.91023(14) 0.32378(4) 0.0685(5) Uani 1 1 d .
O2C O 0.4392(2) 0.91848(17) 0.25317(5) 0.0950(7) Uani 1 1 d .
O3C O 0.45910(16) 0.96530(14) 0.34240(4) 0.0740(5) Uani 1 1 d .
H3CA H 0.4017 0.9497 0.3494 0.111 Uiso 1 1 calc R
C1C C 0.6471(2) 0.86068(18) 0.33424(6) 0.0594(6) Uani 1 1 d .
C3C C 0.5664(2) 0.7627(2) 0.36776(6) 0.0672(7) Uani 1 1 d .
H3CB H 0.5939 0.7015 0.3698 0.081 Uiso 1 1 calc R
C4C C 0.4923(2) 0.76685(19) 0.34077(6) 0.0658(6) Uani 1 1 d .
H4CA H 0.4223 0.7891 0.3470 0.079 Uiso 1 1 calc R
C5C C 0.4771(3) 0.6728(2) 0.32679(7) 0.0802(8) Uani 1 1 d .
H5CA H 0.4239 0.6801 0.3113 0.096 Uiso 1 1 calc R
C6C C 0.5790(3) 0.6447(2) 0.31210(7) 0.0831(9) Uani 1 1 d .
C7C C 0.6192(3) 0.7046(2) 0.29354(7) 0.0790(8) Uani 1 1 d .
H7CA H 0.6817 0.6923 0.2833 0.095 Uiso 1 1 calc R
C8C C 0.5623(3) 0.79177(19) 0.28943(6) 0.0701(7) Uani 1 1 d .
H8CA H 0.4915 0.7761 0.2818 0.084 Uiso 1 1 calc R
C9C C 0.5418(2) 0.83612(18) 0.31949(6) 0.0608(6) Uani 1 1 d .
C10C C 0.5135(2) 0.7908(3) 0.39615(6) 0.0789(8) Uani 1 1 d .
H10E H 0.4842 0.8504 0.3933 0.095 Uiso 1 1 calc R
H10F H 0.4537 0.7507 0.3995 0.095 Uiso 1 1 calc R
C11C C 0.4304(4) 0.6045(3) 0.34829(10) 0.1144(14) Uani 1 1 d .
H11G H 0.4221 0.5477 0.3387 0.172 Uiso 1 1 calc R
H11H H 0.3621 0.6252 0.3550 0.172 Uiso 1 1 calc R
H11I H 0.4779 0.5980 0.3646 0.172 Uiso 1 1 calc R
C12C C 0.6291(5) 0.5549(3) 0.31790(11) 0.1187(15) Uani 1 1 d .
H12G H 0.6939 0.5496 0.3068 0.178 Uiso 1 1 calc R
H12H H 0.5805 0.5082 0.3123 0.178 Uiso 1 1 calc R
H12I H 0.6450 0.5496 0.3383 0.178 Uiso 1 1 calc R
C13C C 0.6098(3) 0.8560(2) 0.26743(6) 0.0793(8) Uani 1 1 d .
H13E H 0.6150 0.8259 0.2488 0.095 Uiso 1 1 calc R
H13F H 0.6816 0.8717 0.2735 0.095 Uiso 1 1 calc R
C14C C 0.5454(3) 0.9413(2) 0.26366(7) 0.0788(8) Uani 1 1 d .
C15C C 0.5195(3) 0.98901(19) 0.29250(6) 0.0697(7) Uani 1 1 d .
H15C H 0.5779 1.0262 0.3000 0.084 Uiso 1 1 calc R
C16C C 0.4203(3) 1.0419(2) 0.28384(9) 0.0914(10) Uani 1 1 d .
H16E H 0.3848 1.0703 0.3002 0.110 Uiso 1 1 calc R
H16F H 0.4333 1.0850 0.2684 0.110 Uiso 1 1 calc R
C17C C 0.3650(3) 0.9574(3) 0.27344(9) 0.0958(11) Uani 1 1 d .
H17C H 0.2941 0.9684 0.2651 0.115 Uiso 1 1 calc R
C18C C 0.3621(3) 0.9024(2) 0.30121(7) 0.0817(9) Uani 1 1 d .
H18E H 0.3530 0.8391 0.2970 0.098 Uiso 1 1 calc R
H18F H 0.3052 0.9222 0.3140 0.098 Uiso 1 1 calc R
C19C C 0.4745(2) 0.92169(19) 0.31479(6) 0.0637(6) Uani 1 1 d .
C20C C 0.5789(3) 0.7925(3) 0.42317(7) 0.1021(13) Uani 1 1 d .
H20C H 0.6405 0.8315 0.4195 0.123 Uiso 1 1 calc R
C21C C 0.5166(5) 0.8333(5) 0.44844(9) 0.143(2) Uani 1 1 d .
H21G H 0.4912 0.8917 0.4430 0.214 Uiso 1 1 calc R
H21H H 0.5625 0.8384 0.4651 0.214 Uiso 1 1 calc R
H21I H 0.4570 0.7954 0.4531 0.214 Uiso 1 1 calc R
C22C C 0.6225(6) 0.6990(5) 0.43064(12) 0.163(3) Uani 1 1 d .
H22G H 0.6613 0.6757 0.4143 0.245 Uiso 1 1 calc R
H22H H 0.5642 0.6596 0.4352 0.245 Uiso 1 1 calc R
H22I H 0.6693 0.7032 0.4472 0.245 Uiso 1 1 calc R
C23C C 0.6005(4) 1.0014(3) 0.24144(7) 0.1020(12) Uani 1 1 d .
H23G H 0.6137 0.9680 0.2239 0.153 Uiso 1 1 calc R
H23H H 0.6671 1.0224 0.2493 0.153 Uiso 1 1 calc R
H23I H 0.5554 1.0518 0.2371 0.153 Uiso 1 1 calc R
N1D N 0.64351(18) 0.12745(17) 0.39742(5) 0.0671(6) Uani 1 1 d .
H2DA H 0.5905 0.0987 0.4048 0.081 Uiso 1 1 calc R
O1D O 0.57834(15) 0.12487(13) 0.35118(4) 0.0683(5) Uani 1 1 d .
O2D O 0.8601(2) 0.25914(15) 0.29500(5) 0.0842(6) Uani 1 1 d .
O3D O 0.83362(16) 0.04712(12) 0.35318(4) 0.0683(5) Uani 1 1 d .
H3DA H 0.8880 0.0456 0.3631 0.102 Uiso 1 1 calc R
C1D C 0.6494(2) 0.14485(17) 0.36924(6) 0.0595(6) Uani 1 1 d .
C3D C 0.7318(2) 0.15974(19) 0.41526(6) 0.0657(6) Uani 1 1 d .
H3DB H 0.7048 0.2053 0.4288 0.079 Uiso 1 1 calc R
C4D C 0.8062(2) 0.20551(18) 0.39284(6) 0.0620(6) Uani 1 1 d .
H4DA H 0.8747 0.1736 0.3929 0.074 Uiso 1 1 calc R
C5D C 0.8280(3) 0.3048(2) 0.40012(7) 0.0744(7) Uani 1 1 d .
H5DA H 0.8798 0.3265 0.3857 0.089 Uiso 1 1 calc R
C6D C 0.7266(3) 0.3581(2) 0.39551(7) 0.0815(8) Uani 1 1 d .
C7D C 0.6814(3) 0.3467(2) 0.36948(7) 0.0755(7) Uani 1 1 d .
H7DA H 0.6182 0.3762 0.3647 0.091 Uiso 1 1 calc R
C8D C 0.7341(2) 0.28586(17) 0.34826(6) 0.0646(6) Uani 1 1 d .
H8DA H 0.8055 0.3114 0.3453 0.078 Uiso 1 1 calc R
C9D C 0.75392(19) 0.19290(16) 0.36212(5) 0.0563(5) Uani 1 1 d .
C10D C 0.7840(3) 0.0849(2) 0.43263(7) 0.0810(8) Uani 1 1 d .
H10G H 0.8078 0.0393 0.4190 0.097 Uiso 1 1 calc R
H10H H 0.8471 0.1092 0.4420 0.097 Uiso 1 1 calc R
C11D C 0.8801(4) 0.3166(3) 0.43019(8) 0.0971(11) Uani 1 1 d .
H11J H 0.8920 0.3792 0.4338 0.146 Uiso 1 1 calc R
H11K H 0.9471 0.2852 0.4306 0.146 Uiso 1 1 calc R
H11L H 0.8337 0.2926 0.4449 0.146 Uiso 1 1 calc R
C12D C 0.6828(5) 0.4198(3) 0.41850(9) 0.1164(15) Uani 1 1 d .
H12J H 0.6181 0.4469 0.4116 0.175 Uiso 1 1 calc R
H12K H 0.7343 0.4657 0.4227 0.175 Uiso 1 1 calc R
H12L H 0.6681 0.3861 0.4359 0.175 Uiso 1 1 calc R
C13D C 0.6860(3) 0.28011(19) 0.31791(6) 0.0702(7) Uani 1 1 d .
H13G H 0.6144 0.2555 0.3193 0.084 Uiso 1 1 calc R
H13H H 0.6804 0.3400 0.3098 0.084 Uiso 1 1 calc R
C14D C 0.7519(3) 0.22217(19) 0.29753(6) 0.0719(7) Uani 1 1 d .
C15D C 0.7747(2) 0.12827(18) 0.30998(6) 0.0658(6) Uani 1 1 d .
H15D H 0.7157 0.0855 0.3080 0.079 Uiso 1 1 calc R
C16D C 0.8755(3) 0.1040(2) 0.29255(8) 0.0884(9) Uani 1 1 d .
H16G H 0.9098 0.0494 0.2992 0.106 Uiso 1 1 calc R
H16H H 0.8636 0.1019 0.2717 0.106 Uiso 1 1 calc R
C17D C 0.9319(3) 0.1880(3) 0.30241(8) 0.0878(9) Uani 1 1 d .
H17D H 1.0032 0.1951 0.2939 0.105 Uiso 1 1 calc R
C18D C 0.9333(2) 0.1765(2) 0.33537(7) 0.0744(7) Uani 1 1 d .
H18G H 0.9418 0.2336 0.3452 0.089 Uiso 1 1 calc R
H18H H 0.9896 0.1360 0.3415 0.089 Uiso 1 1 calc R
C19D C 0.8208(2) 0.13562(17) 0.34095(6) 0.0602(6) Uani 1 1 d .
C20D C 0.7170(3) 0.0395(3) 0.45571(8) 0.0968(12) Uani 1 1 d .
H20D H 0.6519 0.0173 0.4463 0.116 Uiso 1 1 calc R
C21D C 0.7781(5) -0.0424(4) 0.46776(14) 0.156(3) Uani 1 1 d .
H21J H 0.7975 -0.0813 0.4520 0.233 Uiso 1 1 calc R
H21K H 0.7333 -0.0743 0.4812 0.233 Uiso 1 1 calc R
H21L H 0.8415 -0.0224 0.4776 0.233 Uiso 1 1 calc R
C22D C 0.6835(5) 0.1037(5) 0.47965(10) 0.152(2) Uani 1 1 d .
H22J H 0.6451 0.1532 0.4713 0.227 Uiso 1 1 calc R
H22K H 0.7457 0.1257 0.4896 0.227 Uiso 1 1 calc R
H22L H 0.6382 0.0730 0.4933 0.227 Uiso 1 1 calc R
C23D C 0.6996(4) 0.2218(2) 0.26764(7) 0.0932(10) Uani 1 1 d .
H23J H 0.6880 0.2824 0.2613 0.140 Uiso 1 1 calc R
H23K H 0.6323 0.1910 0.2687 0.140 Uiso 1 1 calc R
H23L H 0.7454 0.1917 0.2540 0.140 Uiso 1 1 calc R
O1W O 0.0001(2) -0.01452(18) 0.39008(7) 0.1108(9) Uani 1 1 d .
O2W O 0.2900(2) 0.9551(2) 0.38299(8) 0.1314(12) Uani 1 1 d .

loop_
_atom_site_aniso_label
_atom_site_aniso_U_11
_atom_site_aniso_U_22
_atom_site_aniso_U_33
_atom_site_aniso_U_23
_atom_site_aniso_U_13
_atom_site_aniso_U_12
N1A 0.0652(12) 0.0724(13) 0.0550(12) 0.0099(10) 0.0006(9) 0.0144(11)
O1A 0.0656(10) 0.0629(10) 0.0703(11) 0.0095(8) 0.0006(8) 0.0110(9)
O2A 0.164(3) 0.0726(14) 0.0715(14) -0.0016(10) 0.0423(16) 0.0184(16)
O3A 0.0760(12) 0.0731(12) 0.0842(13) -0.0199(10) -0.0041(10) -0.0074(10)
C1A 0.0590(13) 0.0531(13) 0.0584(14) -0.0009(10) -0.0061(10) 0.0036(11)
C3A 0.0676(14) 0.0598(14) 0.0614(15) 0.0073(11) -0.0026(12) 0.0056(12)
C4A 0.0698(15) 0.0573(14) 0.0649(15) 0.0025(11) -0.0024(12) 0.0095(12)
C5A 0.107(2) 0.0545(15) 0.083(2) 0.0009(13) 0.0023(17) 0.0152(16)
C6A 0.112(3) 0.0562(16) 0.088(2) -0.0116(14) 0.0059(19) -0.0030(17)
C7A 0.099(2) 0.0683(18) 0.080(2) -0.0168(15) -0.0080(16) -0.0085(17)
C8A 0.093(2) 0.0544(14) 0.0641(15) -0.0065(11) -0.0050(14) 0.0052(14)
C9A 0.0695(14) 0.0491(12) 0.0548(13) -0.0041(10) -0.0004(11) 0.0064(11)
C10A 0.0695(16) 0.0837(19) 0.0675(17) 0.0102(14) -0.0085(13) 0.0103(15)
C11A 0.160(4) 0.073(2) 0.123(3) 0.015(2) 0.007(3) 0.036(3)
C12A 0.161(5) 0.065(2) 0.163(4) -0.011(2) 0.013(4) -0.025(3)
C13A 0.124(3) 0.084(2) 0.0532(15) -0.0049(13) -0.0114(16) 0.018(2)
C14A 0.131(3) 0.0658(17) 0.0607(17) 0.0047(13) 0.0156(17) 0.0211(19)
C15A 0.096(2) 0.0525(14) 0.0699(17) -0.0019(11) 0.0222(15) 0.0101(14)
C16A 0.129(3) 0.0599(17) 0.110(3) -0.0026(17) 0.049(2) -0.0039(19)
C17A 0.120(3) 0.073(2) 0.104(3) -0.0041(18) 0.050(2) 0.008(2)
C18A 0.0818(19) 0.0668(17) 0.097(2) -0.0133(15) 0.0270(17) 0.0069(15)
C19A 0.0677(15) 0.0564(14) 0.0642(15) -0.0080(11) 0.0078(12) 0.0045(12)
C20A 0.086(2) 0.104(2) 0.0615(17) 0.0108(15) -0.0077(15) 0.0141(19)
C21A 0.111(3) 0.172(4) 0.066(2) 0.003(2) -0.016(2) 0.014(3)
C22A 0.129(4) 0.150(4) 0.092(3) 0.028(3) 0.001(2) -0.030(3)
C23A 0.211(6) 0.089(3) 0.070(2) 0.0150(18) -0.006(3) 0.036(3)
N1B 0.0569(11) 0.0729(14) 0.0661(13) 0.0079(10) 0.0014(10) 0.0060(10)
O1B 0.0596(10) 0.0834(13) 0.0663(11) 0.0029(9) 0.0065(9) 0.0073(9)
O2B 0.1185(18) 0.0564(11) 0.0955(15) 0.0090(10) -0.0309(13) 0.0065(12)
O3B 0.0701(11) 0.0513(9) 0.0904(13) 0.0025(9) 0.0038(9) -0.0124(9)
C1B 0.0510(12) 0.0570(13) 0.0658(15) 0.0008(11) 0.0021(11) -0.0052(11)
C3B 0.0602(14) 0.0616(14) 0.0666(15) -0.0038(11) 0.0011(11) 0.0022(12)
C4B 0.0577(13) 0.0557(14) 0.0733(16) -0.0029(11) 0.0035(12) -0.0012(11)
C5B 0.090(2) 0.0580(16) 0.086(2) -0.0134(14) 0.0035(16) 0.0079(15)
C6B 0.099(2) 0.0476(14) 0.092(2) -0.0059(13) -0.0088(18) -0.0095(15)
C7B 0.093(2) 0.0550(15) 0.085(2) 0.0019(13) -0.0101(17) -0.0200(15)
C8B 0.0740(16) 0.0515(14) 0.0752(17) 0.0036(11) -0.0051(13) -0.0088(12)
C9B 0.0564(12) 0.0435(11) 0.0668(14) 0.0019(10) -0.0005(11) -0.0019(10)
C10B 0.0674(15) 0.0763(18) 0.0685(16) 0.0020(13) 0.0083(13) 0.0054(14)
C11B 0.116(3) 0.085(2) 0.098(2) -0.0256(18) 0.015(2) 0.017(2)
C12B 0.143(4) 0.077(2) 0.117(3) -0.029(2) -0.007(3) -0.025(2)
C13B 0.096(2) 0.0627(16) 0.0718(17) 0.0128(13) -0.0002(15) -0.0152(15)
C14B 0.100(2) 0.0610(16) 0.0665(17) 0.0034(12) -0.0079(15) -0.0026(16)
C15B 0.0744(16) 0.0504(13) 0.0752(17) -0.0016(11) -0.0067(13) 0.0044(12)
C16B 0.097(2) 0.0613(16) 0.086(2) -0.0061(14) -0.0231(17) 0.0003(16)
C17B 0.087(2) 0.0603(17) 0.110(3) -0.0087(16) -0.0345(18) 0.0084(16)
C18B 0.0657(16) 0.0544(15) 0.105(2) -0.0095(14) -0.0117(15) 0.0092(13)
C19B 0.0585(13) 0.0422(11) 0.0766(16) 0.0017(10) -0.0026(12) 0.0000(10)
C20B 0.0821(19) 0.091(2) 0.0678(17) 0.0140(15) 0.0176(15) 0.0202(17)
C21B 0.117(3) 0.128(3) 0.109(3) 0.056(3) 0.035(2) 0.035(3)
C22B 0.122(3) 0.209(6) 0.082(3) -0.011(3) -0.021(2) 0.017(4)
C23B 0.162(4) 0.096(3) 0.069(2) 0.0106(18) 0.003(2) -0.016(3)
N1C 0.0546(11) 0.0836(15) 0.0588(13) 0.0012(10) -0.0018(9) -0.0079(11)
O1C 0.0600(10) 0.0778(12) 0.0675(11) 0.0024(9) 0.0004(8) -0.0097(9)
O2C 0.1113(18) 0.0890(15) 0.0847(14) -0.0130(12) -0.0366(14) -0.0056(14)
O3C 0.0659(11) 0.0760(12) 0.0801(12) -0.0256(9) 0.0117(9) -0.0090(10)
C1C 0.0532(13) 0.0635(15) 0.0615(15) -0.0080(11) 0.0052(11) -0.0004(11)
C3C 0.0637(15) 0.0669(16) 0.0711(16) -0.0020(12) 0.0052(12) -0.0074(13)
C4C 0.0606(14) 0.0661(16) 0.0707(16) -0.0108(12) -0.0007(12) -0.0108(12)
C5C 0.0842(19) 0.0673(17) 0.089(2) -0.0108(14) -0.0002(16) -0.0130(15)
C6C 0.098(2) 0.0668(18) 0.084(2) -0.0104(15) 0.0014(18) 0.0082(17)
C7C 0.088(2) 0.0695(18) 0.0794(19) -0.0122(15) 0.0072(16) 0.0084(16)
C8C 0.0789(17) 0.0652(16) 0.0662(16) -0.0140(12) -0.0024(13) -0.0014(14)
C9C 0.0568(13) 0.0618(14) 0.0638(15) -0.0120(11) -0.0007(11) -0.0009(11)
C10C 0.0690(16) 0.103(2) 0.0651(16) -0.0052(15) 0.0071(13) -0.0160(17)
C11C 0.132(4) 0.080(2) 0.132(3) -0.012(2) 0.021(3) -0.037(3)
C12C 0.143(4) 0.080(2) 0.133(3) 0.007(2) 0.010(3) 0.028(3)
C13C 0.107(2) 0.0760(19) 0.0549(15) -0.0108(13) 0.0034(15) 0.0031(17)
C14C 0.097(2) 0.0724(18) 0.0668(17) -0.0071(13) -0.0142(15) -0.0030(16)
C15C 0.0762(17) 0.0619(15) 0.0708(17) -0.0088(12) -0.0129(14) -0.0052(13)
C16C 0.095(2) 0.0721(19) 0.107(3) -0.0031(17) -0.017(2) 0.0059(18)
C17C 0.085(2) 0.094(2) 0.108(3) 0.001(2) -0.034(2) 0.003(2)
C18C 0.0651(17) 0.082(2) 0.098(2) -0.0219(17) -0.0151(16) -0.0032(15)
C19C 0.0576(13) 0.0628(15) 0.0708(16) -0.0186(12) -0.0054(12) -0.0010(11)
C20C 0.093(2) 0.153(4) 0.0601(18) 0.003(2) 0.0023(16) -0.037(3)
C21C 0.140(4) 0.215(6) 0.073(2) -0.025(3) 0.019(2) -0.053(4)
C22C 0.158(5) 0.227(8) 0.105(3) 0.052(4) -0.018(3) 0.004(5)
C23C 0.150(4) 0.086(2) 0.069(2) 0.0029(16) -0.007(2) -0.013(2)
N1D 0.0580(12) 0.0789(15) 0.0646(13) 0.0125(10) -0.0054(10) -0.0054(11)
O1D 0.0612(10) 0.0730(11) 0.0707(11) 0.0011(9) -0.0097(9) -0.0108(9)
O2D 0.0889(14) 0.0725(13) 0.0913(14) 0.0162(11) 0.0104(12) -0.0122(11)
O3D 0.0707(11) 0.0511(9) 0.0831(12) 0.0062(8) -0.0119(9) 0.0049(8)
C1D 0.0566(13) 0.0554(13) 0.0664(15) 0.0020(11) -0.0046(11) -0.0002(11)
C3D 0.0666(14) 0.0651(15) 0.0654(15) 0.0020(12) -0.0068(12) -0.0035(13)
C4D 0.0606(13) 0.0554(13) 0.0699(16) 0.0004(11) -0.0112(12) -0.0003(11)
C5D 0.0837(19) 0.0633(16) 0.0762(18) -0.0069(13) -0.0099(15) -0.0041(15)
C6D 0.103(2) 0.0647(17) 0.0771(19) -0.0053(14) -0.0066(17) 0.0039(16)
C7D 0.0842(19) 0.0584(15) 0.084(2) 0.0000(13) -0.0033(16) 0.0117(14)
C8D 0.0728(15) 0.0515(13) 0.0696(16) 0.0031(11) -0.0028(12) 0.0030(12)
C9D 0.0547(12) 0.0504(12) 0.0638(14) 0.0009(10) -0.0036(10) -0.0015(10)
C10D 0.0746(18) 0.083(2) 0.085(2) 0.0166(16) -0.0171(15) -0.0046(16)
C11D 0.116(3) 0.086(2) 0.090(2) -0.0125(17) -0.028(2) -0.012(2)
C12D 0.148(4) 0.106(3) 0.095(3) -0.026(2) -0.007(3) 0.033(3)
C13D 0.0801(17) 0.0549(14) 0.0755(17) 0.0097(12) -0.0108(14) 0.0003(13)
C14D 0.0888(19) 0.0595(15) 0.0673(16) 0.0086(12) -0.0024(14) -0.0059(14)
C15D 0.0733(16) 0.0541(14) 0.0699(16) 0.0010(11) 0.0014(13) -0.0026(12)
C16D 0.100(2) 0.080(2) 0.086(2) -0.0014(16) 0.0196(18) 0.0095(19)
C17D 0.0758(19) 0.092(2) 0.096(2) 0.0097(17) 0.0209(17) -0.0070(18)
C18D 0.0624(15) 0.0700(17) 0.091(2) 0.0070(14) 0.0001(14) -0.0078(14)
C19D 0.0604(13) 0.0480(12) 0.0721(15) 0.0038(10) -0.0026(12) -0.0003(11)
C20D 0.093(2) 0.106(3) 0.091(2) 0.038(2) -0.0285(19) -0.034(2)
C21D 0.151(4) 0.150(5) 0.166(5) 0.092(4) -0.056(4) -0.035(4)
C22D 0.163(5) 0.212(6) 0.079(3) 0.022(3) 0.009(3) -0.032(5)
C23D 0.131(3) 0.081(2) 0.0682(19) 0.0044(15) -0.0100(19) -0.002(2)
O1W 0.0835(15) 0.0822(16) 0.167(3) 0.0050(16) -0.0376(16) 0.0077(13)
O2W 0.0964(18) 0.138(3) 0.160(3) -0.057(2) 0.0457(19) -0.0392(18)

loop_
_atom_type_symbol
_atom_type_description
_atom_type_scat_dispersion_real
_atom_type_scat_dispersion_imag
_atom_type_scat_source
C C 0.0181 0.0091 'International Tables Vol C Tables 4.2.6.8 and 6.1.1.4'
H H 0.0000 0.0000 'International Tables Vol C Tables 4.2.6.8 and 6.1.1.4'
N N 0.0311 0.0180 'International Tables Vol C Tables 4.2.6.8 and 6.1.1.4'
O O 0.0492 0.0322 'International Tables Vol C Tables 4.2.6.8 and 6.1.1.4'

loop_
_geom_angle_atom_site_label_1
_geom_angle_atom_site_label_2
_geom_angle_atom_site_label_3
_geom_angle
C1A N1A C3A 116.1(2)
C1A N1A H2AA 121.9
C3A N1A H2AA 121.9
C17A O2A C14A 106.8(2)
C19A O3A H3AA 109.5
O1A C1A N1A 124.5(2)
O1A C1A C9A 125.8(2)
N1A C1A C9A 109.7(2)
N1A C3A C10A 111.5(2)
N1A C3A C4A 103.8(2)
C10A C3A C4A 114.0(2)
N1A C3A H3AB 109.1
C10A C3A H3AB 109.1
C4A C3A H3AB 109.1
C3A C4A C9A 107.0(2)
C3A C4A C5A 112.6(2)
C9A C4A C5A 112.8(2)
C3A C4A H4AA 108.1
C9A C4A H4AA 108.1
C5A C4A H4AA 108.1
C6A C5A C11A 117.7(4)
C6A C5A C4A 109.1(3)
C11A C5A C4A 110.7(3)
C6A C5A H5AA 106.2
C11A C5A H5AA 106.2
C4A C5A H5AA 106.2
C7A C6A C12A 123.7(4)
C7A C6A C5A 115.7(3)
C12A C6A C5A 120.5(4)
C6A C7A C8A 118.6(3)
C6A C7A H7AA 120.7
C8A C7A H7AA 120.7
C7A C8A C13A 118.1(3)
C7A C8A C9A 109.8(2)
C13A C8A C9A 111.5(2)
C7A C8A H8AA 105.5
C13A C8A H8AA 105.5
C9A C8A H8AA 105.5
C1A C9A C8A 111.6(2)
C1A C9A C19A 109.4(2)
C8A C9A C19A 109.5(2)
C1A C9A C4A 103.4(2)
C8A C9A C4A 110.7(2)
C19A C9A C4A 112.1(2)
C3A C10A C20A 115.9(3)
C3A C10A H10A 108.3
C20A C10A H10A 108.3
C3A C10A H10B 108.3
C20A C10A H10B 108.3
H10A C10A H10B 107.4
C5A C11A H11A 109.5
C5A C11A H11B 109.5
H11A C11A H11B 109.5
C5A C11A H11C 109.5
H11A C11A H11C 109.5
H11B C11A H11C 109.5
C6A C12A H12A 109.5
C6A C12A H12B 109.5
H12A C12A H12B 109.5
C6A C12A H12C 109.5
H12A C12A H12C 109.5
H12B C12A H12C 109.5
C8A C13A C14A 113.0(3)
C8A C13A H13A 109.0
C14A C13A H13A 109.0
C8A C13A H13B 109.0
C14A C13A H13B 109.0
H13A C13A H13B 107.8
O2A C14A C23A 110.4(3)
O2A C14A C13A 108.9(3)
C23A C14A C13A 110.4(4)
O2A C14A C15A 100.8(3)
C23A C14A C15A 111.7(3)
C13A C14A C15A 114.1(3)
C14A C15A C16A 101.0(3)
C14A C15A C19A 110.1(2)
C16A C15A C19A 101.2(3)
C14A C15A H15A 114.3
C16A C15A H15A 114.3
C19A C15A H15A 114.3
C17A C16A C15A 91.9(3)
C17A C16A H16A 113.3
C15A C16A H16A 113.3
C17A C16A H16B 113.3
C15A C16A H16B 113.3
H16A C16A H16B 110.6
O2A C17A C18A 109.2(3)
O2A C17A C16A 103.5(4)
C18A C17A C16A 102.0(3)
O2A C17A H17A 113.7
C18A C17A H17A 113.7
C16A C17A H17A 113.7
C17A C18A C19A 102.7(3)
C17A C18A H18A 111.2
C19A C18A H18A 111.2
C17A C18A H18B 111.2
C19A C18A H18B 111.2
H18A C18A H18B 109.1
O3A C19A C9A 107.8(2)
O3A C19A C15A 110.9(2)
C9A C19A C15A 113.7(2)
O3A C19A C18A 109.4(3)
C9A C19A C18A 113.5(2)
C15A C19A C18A 101.6(2)
C21A C20A C22A 112.2(3)
C21A C20A C10A 110.1(3)
C22A C20A C10A 112.8(3)
C21A C20A H20A 107.1
C22A C20A H20A 107.1
C10A C20A H20A 107.1
C20A C21A H21A 109.5
C20A C21A H21B 109.5
H21A C21A H21B 109.5
C20A C21A H21C 109.5
H21A C21A H21C 109.5
H21B C21A H21C 109.5
C20A C22A H22A 109.5
C20A C22A H22B 109.5
H22A C22A H22B 109.5
C20A C22A H22C 109.5
H22A C22A H22C 109.5
H22B C22A H22C 109.5
C14A C23A H23A 109.5
C14A C23A H23B 109.5
H23A C23A H23B 109.5
C14A C23A H23C 109.5
H23A C23A H23C 109.5
H23B C23A H23C 109.5
C1B N1B C3B 116.5(2)
C1B N1B H2BA 121.7
C3B N1B H2BA 121.7
C17B O2B C14B 107.1(2)
C19B O3B H3BA 109.5
O1B C1B N1B 124.5(2)
O1B C1B C9B 126.3(2)
N1B C1B C9B 109.1(2)
N1B C3B C10B 111.7(2)
N1B C3B C4B 103.6(2)
C10B C3B C4B 114.0(2)
N1B C3B H3BB 109.1
C10B C3B H3BB 109.1
C4B C3B H3BB 109.1
C9B C4B C5B 112.7(2)
C9B C4B C3B 106.3(2)
C5B C4B C3B 112.5(2)
C9B C4B H4BA 108.4
C5B C4B H4BA 108.4
C3B C4B H4BA 108.4
C6B C5B C11B 116.3(3)
C6B C5B C4B 109.7(3)
C11B C5B C4B 111.6(3)
C6B C5B H5BA 106.2
C11B C5B H5BA 106.2
C4B C5B H5BA 106.2
C7B C6B C12B 124.0(3)
C7B C6B C5B 115.2(3)
C12B C6B C5B 120.8(3)
C6B C7B C8B 118.9(3)
C6B C7B H7BA 120.6
C8B C7B H7BA 120.6
C7B C8B C13B 117.5(3)
C7B C8B C9B 109.9(2)
C13B C8B C9B 112.3(2)
C7B C8B H8BA 105.3
C13B C8B H8BA 105.3
C9B C8B H8BA 105.3
C1B C9B C19B 108.7(2)
C1B C9B C4B 104.3(2)
C19B C9B C4B 112.6(2)
C1B C9B C8B 111.6(2)
C19B C9B C8B 108.9(2)
C4B C9B C8B 110.7(2)
C20B C10B C3B 116.6(3)
C20B C10B H10C 108.1
C3B C10B H10C 108.1
C20B C10B H10D 108.1
C3B C10B H10D 108.1
H10C C10B H10D 107.3
C5B C11B H11D 109.5
C5B C11B H11E 109.5
H11D C11B H11E 109.5
C5B C11B H11F 109.5
H11D C11B H11F 109.5
H11E C11B H11F 109.5
C6B C12B H12D 109.5
C6B C12B H12E 109.5
H12D C12B H12E 109.5
C6B C12B H12F 109.5
H12D C12B H12F 109.5
H12E C12B H12F 109.5
C8B C13B C14B 112.6(3)
C8B C13B H13C 109.1
C14B C13B H13C 109.1
C8B C13B H13D 109.1
C14B C13B H13D 109.1
H13C C13B H13D 107.8
O2B C14B C23B 109.8(3)
O2B C14B C15B 101.2(3)
C23B C14B C15B 112.6(3)
O2B C14B C13B 108.7(2)
C23B C14B C13B 109.7(3)
C15B C14B C13B 114.4(2)
C14B C15B C16B 100.3(2)
C14B C15B C19B 109.7(2)
C16B C15B C19B 101.8(3)
C14B C15B H15B 114.5
C16B C15B H15B 114.5
C19B C15B H15B 114.5
C17B C16B C15B 91.9(2)
C17B C16B H16C 113.3
C15B C16B H16C 113.3
C17B C16B H16D 113.3
C15B C16B H16D 113.3
H16C C16B H16D 110.6
O2B C17B C16B 103.5(3)
O2B C17B C18B 109.2(3)
C16B C17B C18B 101.5(3)
O2B C17B H17B 113.8
C16B C17B H17B 113.8
C18B C17B H17B 113.8
C17B C18B C19B 102.8(3)
C17B C18B H18C 111.2
C19B C18B H18C 111.2
C17B C18B H18D 111.2
C19B C18B H18D 111.2
H18C C18B H18D 109.1
O3B C19B C9B 107.0(2)
O3B C19B C15B 110.6(2)
C9B C19B C15B 114.7(2)
O3B C19B C18B 109.4(2)
C9B C19B C18B 113.5(2)
C15B C19B C18B 101.6(2)
C22B C20B C10B 113.2(3)
C22B C20B C21B 110.3(4)
C10B C20B C21B 110.3(3)
C22B C20B H20B 107.6
C10B C20B H20B 107.6
C21B C20B H20B 107.6
C20B C21B H21D 109.5
C20B C21B H21E 109.5
H21D C21B H21E 109.5
C20B C21B H21F 109.5
H21D C21B H21F 109.5
H21E C21B H21F 109.5
C20B C22B H22D 109.5
C20B C22B H22E 109.5
H22D C22B H22E 109.5
C20B C22B H22F 109.5
H22D C22B H22F 109.5
H22E C22B H22F 109.5
C14B C23B H23D 109.5
C14B C23B H23E 109.5
H23D C23B H23E 109.5
C14B C23B H23F 109.5
H23D C23B H23F 109.5
H23E C23B H23F 109.5
C1C N1C C3C 115.9(2)
C1C N1C H2CA 122.1
C3C N1C H2CA 122.1
C17C O2C C14C 106.4(2)
C19C O3C H3CA 109.5
O1C C1C N1C 123.8(2)
O1C C1C C9C 125.7(2)
N1C C1C C9C 110.5(2)
N1C C3C C10C 111.9(2)
N1C C3C C4C 103.4(2)
C10C C3C C4C 114.4(2)
N1C C3C H3CB 109.0
C10C C3C H3CB 109.0
C4C C3C H3CB 109.0
C3C C4C C9C 106.9(2)
C3C C4C C5C 111.6(3)
C9C C4C C5C 113.0(2)
C3C C4C H4CA 108.4
C9C C4C H4CA 108.4
C5C C4C H4CA 108.4
C6C C5C C11C 115.3(3)
C6C C5C C4C 109.4(3)
C11C C5C C4C 112.3(3)
C6C C5C H5CA 106.4
C11C C5C H5CA 106.4
C4C C5C H5CA 106.4
C7C C6C C12C 123.5(4)
C7C C6C C5C 114.9(3)
C12C C6C C5C 121.6(4)
C6C C7C C8C 118.9(3)
C6C C7C H7CA 120.6
C8C C7C H7CA 120.6
C7C C8C C13C 116.6(3)
C7C C8C C9C 109.7(2)
C13C C8C C9C 112.9(2)
C7C C8C H8CA 105.6
C13C C8C H8CA 105.6
C9C C8C H8CA 105.6
C1C C9C C19C 109.6(2)
C1C C9C C4C 103.0(2)
C19C C9C C4C 114.9(2)
C1C C9C C8C 110.7(2)
C19C C9C C8C 108.5(2)
C4C C9C C8C 110.0(2)
C20C C10C C3C 118.7(3)
C20C C10C H10E 107.6
C3C C10C H10E 107.6
C20C C10C H10F 107.6
C3C C10C H10F 107.6
H10E C10C H10F 107.1
C5C C11C H11G 109.5
C5C C11C H11H 109.5
H11G C11C H11H 109.5
C5C C11C H11I 109.5
H11G C11C H11I 109.5
H11H C11C H11I 109.5
C6C C12C H12G 109.5
C6C C12C H12H 109.5
H12G C12C H12H 109.5
C6C C12C H12I 109.5
H12G C12C H12I 109.5
H12H C12C H12I 109.5
C8C C13C C14C 113.5(3)
C8C C13C H13E 108.9
C14C C13C H13E 108.9
C8C C13C H13F 108.9
C14C C13C H13F 108.9
H13E C13C H13F 107.7
O2C C14C C13C 109.1(3)
O2C C14C C23C 109.3(3)
C13C C14C C23C 109.3(3)
O2C C14C C15C 101.5(3)
C13C C14C C15C 113.7(3)
C23C C14C C15C 113.6(3)
C16C C15C C14C 100.8(3)
C16C C15C C19C 102.3(3)
C14C C15C C19C 110.4(2)
C16C C15C H15C 114.0
C14C C15C H15C 114.0
C19C C15C H15C 114.0
C17C C16C C15C 91.4(3)
C17C C16C H16E 113.4
C15C C16C H16E 113.4
C17C C16C H16F 113.4
C15C C16C H16F 113.4
H16E C16C H16F 110.7
O2C C17C C16C 104.1(3)
O2C C17C C18C 109.9(3)
C16C C17C C18C 101.3(3)
O2C C17C H17C 113.5
C16C C17C H17C 113.5
C18C C17C H17C 113.5
C17C C18C C19C 102.4(3)
C17C C18C H18E 111.3
C19C C18C H18E 111.3
C17C C18C H18F 111.3
C19C C18C H18F 111.3
H18E C18C H18F 109.2
O3C C19C C15C 109.9(2)
O3C C19C C9C 108.9(2)
C15C C19C C9C 115.6(2)
O3C C19C C18C 108.3(2)
C15C C19C C18C 100.6(2)
C9C C19C C18C 113.2(2)
C10C C20C C21C 111.1(4)
C10C C20C C22C 111.5(4)
C21C C20C C22C 112.0(4)
C10C C20C H20C 107.3
C21C C20C H20C 107.3
C22C C20C H20C 107.3
C20C C21C H21G 109.5
C20C C21C H21H 109.5
H21G C21C H21H 109.5
C20C C21C H21I 109.5
H21G C21C H21I 109.5
H21H C21C H21I 109.5
C20C C22C H22G 109.5
C20C C22C H22H 109.5
H22G C22C H22H 109.5
C20C C22C H22I 109.5
H22G C22C H22I 109.5
H22H C22C H22I 109.5
C14C C23C H23G 109.5
C14C C23C H23H 109.5
H23G C23C H23H 109.5
C14C C23C H23I 109.5
H23G C23C H23I 109.5
H23H C23C H23I 109.5
C1D N1D C3D 116.3(2)
C1D N1D H2DA 121.9
C3D N1D H2DA 121.9
C17D O2D C14D 106.4(2)
C19D O3D H3DA 109.5
O1D C1D N1D 124.2(2)
O1D C1D C9D 125.4(2)
N1D C1D C9D 110.5(2)
N1D C3D C10D 112.2(2)
N1D C3D C4D 103.2(2)
C10D C3D C4D 114.5(2)
N1D C3D H3DB 108.9
C10D C3D H3DB 108.9
C4D C3D H3DB 108.9
C5D C4D C3D 112.7(2)
C5D C4D C9D 112.6(2)
C3D C4D C9D 107.1(2)
C5D C4D H4DA 108.1
C3D C4D H4DA 108.1
C9D C4D H4DA 108.1
C6D C5D C11D 115.0(3)
C6D C5D C4D 109.0(3)
C11D C5D C4D 112.3(3)
C6D C5D H5DA 106.7
C11D C5D H5DA 106.7
C4D C5D H5DA 106.7
C7D C6D C12D 123.5(4)
C7D C6D C5D 114.5(3)
C12D C6D C5D 121.9(3)
C6D C7D C8D 118.5(3)
C6D C7D H7DA 120.8
C8D C7D H7DA 120.8
C7D C8D C13D 117.3(2)
C7D C8D C9D 110.4(2)
C13D C8D C9D 113.0(2)
C7D C8D H8DA 104.9
C13D C8D H8DA 104.9
C9D C8D H8DA 104.9
C1D C9D C19D 109.9(2)
C1D C9D C8D 111.8(2)
C19D C9D C8D 108.9(2)
C1D C9D C4D 102.8(2)
C19D C9D C4D 114.0(2)
C8D C9D C4D 109.3(2)
C20D C10D C3D 117.3(3)
C20D C10D H10G 108.0
C3D C10D H10G 108.0
C20D C10D H10H 108.0
C3D C10D H10H 108.0
H10G C10D H10H 107.2
C5D C11D H11J 109.5
C5D C11D H11K 109.5
H11J C11D H11K 109.5
C5D C11D H11L 109.5
H11J C11D H11L 109.5
H11K C11D H11L 109.5
C6D C12D H12J 109.5
C6D C12D H12K 109.5
H12J C12D H12K 109.5
C6D C12D H12L 109.5
H12J C12D H12L 109.5
H12K C12D H12L 109.5
C14D C13D C8D 112.4(2)
C14D C13D H13G 109.1
C8D C13D H13G 109.1
C14D C13D H13H 109.1
C8D C13D H13H 109.1
H13G C13D H13H 107.8
O2D C14D C13D 109.7(2)
O2D C14D C23D 109.1(3)
C13D C14D C23D 108.9(3)
O2D C14D C15D 101.6(2)
C13D C14D C15D 112.9(2)
C23D C14D C15D 114.3(3)
C16D C15D C19D 100.9(3)
C16D C15D C14D 99.9(2)
C19D C15D C14D 110.4(2)
C16D C15D H15D 114.6
C19D C15D H15D 114.6
C14D C15D H15D 114.6
C17D C16D C15D 91.9(2)
C17D C16D H16G 113.3
C15D C16D H16G 113.3
C17D C16D H16H 113.3
C15D C16D H16H 113.3
H16G C16D H16H 110.6
O2D C17D C16D 104.5(3)
O2D C17D C18D 109.1(3)
C16D C17D C18D 102.2(3)
O2D C17D H17D 113.4
C16D C17D H17D 113.4
C18D C17D H17D 113.4
C17D C18D C19D 101.4(2)
C17D C18D H18G 111.5
C19D C18D H18G 111.5
C17D C18D H18H 111.5
C19D C18D H18H 111.5
H18G C18D H18H 109.3
O3D C19D C15D 109.6(2)
O3D C19D C9D 108.8(2)
C15D C19D C9D 114.7(2)
O3D C19D C18D 108.8(2)
C15D C19D C18D 102.5(2)
C9D C19D C18D 112.2(2)
C10D C20D C22D 112.3(4)
C10D C20D C21D 109.3(4)
C22D C20D C21D 112.1(4)
C10D C20D H20D 107.6
C22D C20D H20D 107.6
C21D C20D H20D 107.6
C20D C21D H21J 109.5
C20D C21D H21K 109.5
H21J C21D H21K 109.5
C20D C21D H21L 109.5
H21J C21D H21L 109.5
H21K C21D H21L 109.5
C20D C22D H22J 109.5
C20D C22D H22K 109.5
H22J C22D H22K 109.5
C20D C22D H22L 109.5
H22J C22D H22L 109.5
H22K C22D H22L 109.5
C14D C23D H23J 109.5
C14D C23D H23K 109.5
H23J C23D H23K 109.5
C14D C23D H23L 109.5
H23J C23D H23L 109.5
H23K C23D H23L 109.5

loop_
_geom_bond_atom_site_label_1
_geom_bond_atom_site_label_2
_geom_bond_distance
N1A C1A 1.329(3)
N1A C3A 1.448(3)
N1A H2AA 0.8600
O1A C1A 1.236(3)
O2A C17A 1.446(6)
O2A C14A 1.485(5)
O3A C19A 1.429(3)
O3A H3AA 0.8200
C1A C9A 1.528(4)
C3A C10A 1.520(4)
C3A C4A 1.538(4)
C3A H3AB 0.9800
C4A C9A 1.555(4)
C4A C5A 1.558(4)
C4A H4AA 0.9800
C5A C6A 1.515(6)
C5A C11A 1.538(5)
C5A H5AA 0.9800
C6A C7A 1.328(5)
C6A C12A 1.513(5)
C7A C8A 1.500(5)
C7A H7AA 0.9300
C8A C13A 1.504(4)
C8A C9A 1.540(4)
C8A H8AA 0.9800
C9A C19A 1.543(4)
C10A C20A 1.527(5)
C10A H10A 0.9700
C10A H10B 0.9700
C11A H11A 0.9600
C11A H11B 0.9600
C11A H11C 0.9600
C12A H12A 0.9600
C12A H12B 0.9600
C12A H12C 0.9600
C13A C14A 1.520(6)
C13A H13A 0.9700
C13A H13B 0.9700
C14A C23A 1.514(5)
C14A C15A 1.536(5)
C15A C16A 1.540(5)
C15A C19A 1.544(4)
C15A H15A 0.9800
C16A C17A 1.516(5)
C16A H16A 0.9700
C16A H16B 0.9700
C17A C18A 1.504(5)
C17A H17A 0.9800
C18A C19A 1.554(4)
C18A H18A 0.9700
C18A H18B 0.9700
C20A C21A 1.510(5)
C20A C22A 1.518(6)
C20A H20A 0.9800
C21A H21A 0.9600
C21A H21B 0.9600
C21A H21C 0.9600
C22A H22A 0.9600
C22A H22B 0.9600
C22A H22C 0.9600
C23A H23A 0.9600
C23A H23B 0.9600
C23A H23C 0.9600
N1B C1B 1.330(3)
N1B C3B 1.448(4)
N1B H2BA 0.8600
O1B C1B 1.232(3)
O2B C17B 1.428(5)
O2B C14B 1.470(5)
O3B C19B 1.438(3)
O3B H3BA 0.8200
C1B C9B 1.522(4)
C3B C10B 1.521(4)
C3B C4B 1.551(4)
C3B H3BB 0.9800
C4B C9B 1.549(4)
C4B C5B 1.551(4)
C4B H4BA 0.9800
C5B C6B 1.509(5)
C5B C11B 1.539(5)
C5B H5BA 0.9800
C6B C7B 1.330(5)
C6B C12B 1.508(5)
C7B C8B 1.499(4)
C7B H7BA 0.9300
C8B C13B 1.513(4)
C8B C9B 1.550(3)
C8B H8BA 0.9800
C9B C19B 1.539(4)
C10B C20B 1.512(4)
C10B H10C 0.9700
C10B H10D 0.9700
C11B H11D 0.9600
C11B H11E 0.9600
C11B H11F 0.9600
C12B H12D 0.9600
C12B H12E 0.9600
C12B H12F 0.9600
C13B C14B 1.537(5)
C13B H13C 0.9700
C13B H13D 0.9700
C14B C23B 1.506(5)
C14B C15B 1.537(4)
C15B C16B 1.538(5)
C15B C19B 1.545(4)
C15B H15B 0.9800
C16B C17B 1.518(5)
C16B H16C 0.9700
C16B H16D 0.9700
C17B C18B 1.520(5)
C17B H17B 0.9800
C18B C19B 1.548(4)
C18B H18C 0.9700
C18B H18D 0.9700
C20B C22B 1.500(6)
C20B C21B 1.526(5)
C20B H20B 0.9800
C21B H21D 0.9600
C21B H21E 0.9600
C21B H21F 0.9600
C22B H22D 0.9600
C22B H22E 0.9600
C22B H22F 0.9600
C23B H23D 0.9600
C23B H23E 0.9600
C23B H23F 0.9600
N1C C1C 1.318(3)
N1C C3C 1.453(4)
N1C H2CA 0.8600
O1C C1C 1.250(3)
O2C C17C 1.437(5)
O2C C14C 1.455(4)
O3C C19C 1.438(3)
O3C H3CA 0.8200
C1C C9C 1.525(4)
C3C C10C 1.521(4)
C3C C4C 1.548(4)
C3C H3CB 0.9800
C4C C9C 1.550(4)
C4C C5C 1.554(4)
C4C H4CA 0.9800
C5C C6C 1.502(5)
C5C C11C 1.533(5)
C5C H5CA 0.9800
C6C C7C 1.334(5)
C6C C12C 1.501(5)
C7C C8C 1.494(4)
C7C H7CA 0.9300
C8C C13C 1.513(4)
C8C C9C 1.551(4)
C8C H8CA 0.9800
C9C C19C 1.544(4)
C10C C20C 1.486(5)
C10C H10E 0.9700
C10C H10F 0.9700
C11C H11G 0.9600
C11C H11H 0.9600
C11C H11I 0.9600
C12C H12G 0.9600
C12C H12H 0.9600
C12C H12I 0.9600
C13C C14C 1.515(5)
C13C H13E 0.9700
C13C H13F 0.9700
C14C C23C 1.522(5)
C14C C15C 1.537(4)
C15C C16C 1.523(5)
C15C C19C 1.539(4)
C15C H15C 0.9800
C16C C17C 1.515(5)
C16C H16E 0.9700
C16C H16F 0.9700
C17C C18C 1.516(5)
C17C H17C 0.9800
C18C C19C 1.565(4)
C18C H18E 0.9700
C18C H18F 0.9700
C20C C21C 1.524(6)
C20C C22C 1.535(9)
C20C H20C 0.9800
C21C H21G 0.9600
C21C H21H 0.9600
C21C H21I 0.9600
C22C H22G 0.9600
C22C H22H 0.9600
C22C H22I 0.9600
C23C H23G 0.9600
C23C H23H 0.9600
C23C H23I 0.9600
N1D C1D 1.321(3)
N1D C3D 1.457(4)
N1D H2DA 0.8600
O1D C1D 1.252(3)
O2D C17D 1.431(5)
O2D C14D 1.467(4)
O3D C19D 1.443(3)
O3D H3DA 0.8200
C1D C9D 1.526(4)
C3D C10D 1.519(4)
C3D C4D 1.547(4)
C3D H3DB 0.9800
C4D C5D 1.542(4)
C4D C9D 1.566(4)
C4D H4DA 0.9800
C5D C6D 1.512(5)
C5D C11D 1.536(5)
C5D H5DA 0.9800
C6D C7D 1.333(5)
C6D C12D 1.503(5)
C7D C8D 1.486(4)
C7D H7DA 0.9300
C8D C13D 1.520(4)
C8D C9D 1.545(4)
C8D H8DA 0.9800
C9D C19D 1.541(4)
C10D C20D 1.511(5)
C10D H10G 0.9700
C10D H10H 0.9700
C11D H11J 0.9600
C11D H11K 0.9600
C11D H11L 0.9600
C12D H12J 0.9600
C12D H12K 0.9600
C12D H12L 0.9600
C13D C14D 1.517(4)
C13D H13G 0.9700
C13D H13H 0.9700
C14D C23D 1.520(5)
C14D C15D 1.539(4)
C15D C16D 1.537(5)
C15D C19D 1.538(4)
C15D H15D 0.9800
C16D C17D 1.506(5)
C16D H16G 0.9700
C16D H16H 0.9700
C17D C18D 1.523(5)
C17D H17D 0.9800
C18D C19D 1.555(4)
C18D H18G 0.9700
C18D H18H 0.9700
C20D C22D 1.517(8)
C20D C21D 1.543(6)
C20D H20D 0.9800
C21D H21J 0.9600
C21D H21K 0.9600
C21D H21L 0.9600
C22D H22J 0.9600
C22D H22K 0.9600
C22D H22L 0.9600
C23D H23J 0.9600
C23D H23K 0.9600
C23D H23L 0.9600

loop_
_geom_hbond_atom_site_label_D
_geom_hbond_atom_site_label_H
_geom_hbond_atom_site_label_A
_geom_hbond_distance_DH
_geom_hbond_distance_HA
_geom_hbond_distance_DA
_geom_hbond_angle_DHA
_geom_hbond_site_symmetry_A
N1A H2AA O1D 0.86 2.39 3.230(3) 166.8 .
N1B H2BA O1C 0.86 2.40 3.249(3) 167.1 1_455
N1C H2CA O1B 0.86 2.12 2.877(3) 146.9 1_655
N1D H2DA O1A 0.86 2.09 2.880(3) 151.7 .
O3B H3BA O2W 0.82 1.98 2.727(3) 151.5 .
O3A H3AA O1W 0.82 2.03 2.749(3) 146.2 .
